data_2013584
loop_
_publ_author_name
'Zhang, Xiaofeng'
'Huang Deguang'
'Chen Feng'
Chen,Changneng
'Liu, Qiutian'
'Sun, Licheng'

_publ_section_title
;<i>catena</i>-Poly[[[(1,10-phenanthroline-\k^2^<i>N</i>,<i>N</i>')manganese(II)]-\m-<small>L</small>-tartrato-\k^4^<i>O</i>^1^,<i>O</i>^2^:<i>O</i>^3^,<i>O</i>^4^]
 hexahydrate]
;
_journal_issue 10
_journal_name_full 'Acta Crystallographica Section C'
_journal_page_first m402
_journal_page_last m404
_journal_paper_doi 10.1107/S010827010301761X
_journal_volume 59
_journal_year 2003
_chemical_formula_iupac '[Mn (C4 H4 O6) (C12 H8 N2)], 6H2 O'
_chemical_formula_moiety 'C16 H12 Mn N2 O6, 6H2 O'
_chemical_formula_sum 'C16 H24 Mn N2 O12'
_chemical_formula_weight 491.31
_chemical_name_systematic
;
catena-Poly[[[(1,10-phenanthroline-\k^2^N,N')manganese(II)]-\m-L-tartrato-
\k^2^O^1^:O^4^]  hexahydrate]
;
_space_group_IT_number 19
_symmetry_cell_setting orthorhombic
_symmetry_space_group_name_Hall 'P 2ac 2ab'
_symmetry_space_group_name_H-M 'P 21 21 21'
_atom_sites_solution_hydrogens geom
_atom_sites_solution_primary direct
_atom_sites_solution_secondary difmap
_audit_creation_method SHELXL
_cell_angle_alpha 90.00
_cell_angle_beta 90.00
_cell_angle_gamma 90.00
_cell_formula_units_Z 4
_cell_length_a 6.7093(9)
_cell_length_b 15.336(3)
_cell_length_c 20.210(3)
_cell_measurement_reflns_used 146
_cell_measurement_temperature 293(2)
_cell_measurement_theta_max 25.08
_cell_measurement_theta_min 1.67
_cell_volume 2079.5(6)
_computing_cell_refinement 'SAINT (Siemens, 1994a)'
_computing_data_collection 'SMART (Siemens, 1996)'
_computing_data_reduction 'XPREP in SHELXTL (Siemens, 1994)'
_computing_molecular_graphics 'SHELXTL (Bruker, 1997)'
_computing_publication_material 'SHELXTL (Bruker, 1997)'
_computing_structure_refinement 'SHELXTL (Bruker, 1997)'
_computing_structure_solution 'SHELXTL (Bruker, 1997)'
_diffrn_ambient_temperature 293(2)
_diffrn_measured_fraction_theta_full 0.997
_diffrn_measured_fraction_theta_max 0.997
_diffrn_measurement_device_type 'Siemens SMART CCD'
_diffrn_measurement_method '\f and \w'
_diffrn_radiation_monochromator graphite
_diffrn_radiation_source 'fine-focus sealed tube'
_diffrn_radiation_type MoK\a
_diffrn_radiation_wavelength 0.71073
_diffrn_reflns_av_R_equivalents 0.0219
_diffrn_reflns_av_sigmaI/netI 0.0277
_diffrn_reflns_limit_h_max 7
_diffrn_reflns_limit_h_min -7
_diffrn_reflns_limit_k_max 18
_diffrn_reflns_limit_k_min -16
_diffrn_reflns_limit_l_max 10
_diffrn_reflns_limit_l_min -24
_diffrn_reflns_number 6282
_diffrn_reflns_theta_full 25.07
_diffrn_reflns_theta_max 25.08
_diffrn_reflns_theta_min 1.67
_diffrn_standards_decay_% none
_diffrn_standards_interval_count none
_diffrn_standards_interval_time none
_diffrn_standards_number none
_exptl_absorpt_coefficient_mu 0.702
_exptl_absorpt_correction_T_max 0.869
_exptl_absorpt_correction_T_min 0.777
_exptl_absorpt_correction_type empirical
_exptl_absorpt_process_details '(SADABS; Sheldrick, 1996)'
_exptl_crystal_colour 'deep red'
_exptl_crystal_density_diffrn 1.569
_exptl_crystal_density_method 'not measured'
_exptl_crystal_description block
_exptl_crystal_F_000 1020
_exptl_crystal_size_max .36
_exptl_crystal_size_mid .24
_exptl_crystal_size_min .20
_refine_diff_density_max 0.194
_refine_diff_density_min -0.333
_refine_ls_abs_structure_details 'Flack (1983), 1242 Friedel pairs'
_refine_ls_abs_structure_Flack 0.01(2)
_refine_ls_extinction_coef 0.0119(8)
_refine_ls_extinction_expression Fc^*^=kFc[1+0.001xFc^2^\l^3^/sin(2\q)]^-1/4^
_refine_ls_extinction_method 'SHELXTL (Bruker, 1997)'
_refine_ls_goodness_of_fit_ref 1.021
_refine_ls_hydrogen_treatment mixed
_refine_ls_matrix_type full
_refine_ls_number_parameters 337
_refine_ls_number_reflns 3372
_refine_ls_number_restraints 13
_refine_ls_restrained_S_all 1.019
_refine_ls_R_factor_all 0.0320
_refine_ls_R_factor_gt 0.0282
_refine_ls_shift/su_max <0.001
_refine_ls_shift/su_mean 0.000
_refine_ls_structure_factor_coef Fsqd
_refine_ls_weighting_details 'calc w = 1/[\s^2^(Fo^2^)+(0.0341P)^2^+1.1316P] where P = (Fo^2^+2Fc^2^)/3'
_refine_ls_weighting_scheme calc
_refine_ls_wR_factor_gt 0.0699
_refine_ls_wR_factor_ref 0.0737
_reflns_number_gt 3183
_reflns_number_total 3372
_reflns_threshold_expression I>2\s(I)
_cod_data_source_file fr1417.cif
_cod_data_source_block I
_cod_depositor_comments
;
The following automatic conversions were performed:
'_symmetry_cell_setting' value 'Orthorhombic' changed to 'orthorhombic'
according to '/home/saulius/struct/CIF-dictionaries/cif_core.dic'
dictionary named 'cif_core.dic' version 2.4.1 from 2010-06-29.

Automatic conversion script
Id: cif_fix_enum 1527 2010-12-29 10:47:43Z saulius 

The following automatic conversions were performed:

'_symmetry_cell_setting' value 'Orthorhombic' changed to
'orthorhombic' according to
/home/saulius/struct/CIF-dictionaries/cif_core.dic dictionary named
'cif_core.dic' version 2.4.1 from 2010-06-29.

Automatic conversion script
Id: cif_fix_values 1715 2011-07-08 13:25:40Z adriana 
;
_cod_original_cell_volume 2079.4(6)
_cod_original_sg_symbol_H-M 'P21 21 21'
_cod_database_code 2013584
_cod_database_fobs_code 2013584

loop_
_symmetry_equiv_pos_as_xyz
'x, y, z'
'-x+1/2, -y, z+1/2'
'-x, y+1/2, -z+1/2'
'x+1/2, -y+1/2, -z'

loop_
_atom_site_label
_atom_site_fract_x
_atom_site_fract_y
_atom_site_fract_z
_atom_site_U_iso_or_equiv
_atom_site_adp_type
_atom_site_calc_flag
_atom_site_refinement_flags
_atom_site_occupancy
_atom_site_disorder_assembly
_atom_site_disorder_group
_atom_site_type_symbol
Mn -0.00979(6) 0.39805(2) 0.171244(17) 0.02953(12) Uani d . 1 . . Mn
N1 -0.0230(4) 0.42888(14) 0.06355(10) 0.0365(5) Uani d . 1 . . N
N2 -0.0065(4) 0.26908(13) 0.11978(9) 0.0309(4) Uani d . 1 . . N
O1 0.1203(3) 0.34887(13) 0.25991(9) 0.0393(5) Uani d . 1 . . O
O2 0.3221(3) 0.38181(14) 0.34320(9) 0.0455(5) Uani d . 1 . . O
O3 0.3030(3) 0.44880(13) 0.17610(9) 0.0347(4) Uani d D 1 . . O
H3B 0.355(5) 0.4875(18) 0.1520(15) 0.061(11) Uiso d D 1 . . H
O4 0.6777(3) 0.37675(11) 0.20711(9) 0.0319(4) Uani d D 1 . . O
H4A 0.650(6) 0.3306(17) 0.2274(17) 0.062(12) Uiso d D 1 . . H
O5 0.8784(3) 0.52225(12) 0.19948(11) 0.0416(5) Uani d . 1 . . O
O6 0.6459(3) 0.59918(14) 0.25045(13) 0.0555(6) Uani d . 1 . . O
O7 -0.0165(4) 0.19440(15) 0.32786(11) 0.0524(5) Uani d D 1 . . O
H7B 0.048(5) 0.2368(18) 0.3119(17) 0.063(13) Uiso d D 1 . . H
H7C 0.039(7) 0.1459(18) 0.322(2) 0.098(17) Uiso d D 1 . . H
O8 0.4147(5) 0.2368(2) 0.42085(14) 0.0723(9) Uani d D 1 . . O
H8B 0.372(9) 0.233(4) 0.4604(13) 0.12(2) Uiso d D 1 . . H
H8C 0.379(8) 0.279(3) 0.396(3) 0.109(19) Uiso d . 1 . . H
O9 0.6220(5) 0.22952(18) 0.26598(16) 0.0692(8) Uani d D 1 . . O
H9B 0.535(5) 0.191(2) 0.2634(19) 0.071(12) Uiso d D 1 . . H
H9C 0.725(5) 0.210(3) 0.285(2) 0.094(17) Uiso d D 1 . . H
O10 0.4547(5) 0.56282(18) 0.09144(13) 0.0719(9) Uani d D 1 . . O
H10B 0.514(7) 0.609(2) 0.103(2) 0.104(17) Uiso d D 1 . . H
H10C 0.424(7) 0.566(3) 0.0513(11) 0.090(16) Uiso d D 1 . . H
O11 -0.1806(6) 0.2555(2) 0.44580(14) 0.0717(8) Uani d D 1 . . O
H11B -0.122(7) 0.225(3) 0.4159(19) 0.092(16) Uiso d D 1 . . H
H11C -0.306(4) 0.256(5) 0.436(4) 0.17(3) Uiso d D 1 . . H
O12 0.0504(5) 0.40839(19) 0.45313(14) 0.0691(8) Uani d D 1 . . O
H12B -0.027(8) 0.362(3) 0.453(2) 0.102(17) Uiso d D 1 . . H
H12C 0.124(6) 0.398(3) 0.4199(16) 0.087(15) Uiso d D 1 . . H
C1 -0.0316(5) 0.5074(2) 0.03669(16) 0.0498(8) Uani d . 1 . . C
H1A -0.0379 0.5556 0.0645 0.060 Uiso calc R 1 . . H
C2 -0.0315(5) 0.5210(2) -0.03183(16) 0.0562(9) Uani d . 1 . . C
H2A -0.0384 0.5772 -0.0490 0.067 Uiso calc R 1 . . H
C3 -0.0215(5) 0.4516(2) -0.07266(14) 0.0535(8) Uani d . 1 . . C
H3A -0.0193 0.4599 -0.1182 0.064 Uiso calc R 1 . . H
C4 -0.0144(5) 0.3672(2) -0.04666(12) 0.0427(7) Uani d . 1 . . C
C5 -0.0086(5) 0.2895(2) -0.08624(13) 0.0512(8) Uani d . 1 . . C
H5A -0.0055 0.2944 -0.1321 0.061 Uiso calc R 1 . . H
C6 -0.0074(5) 0.2105(2) -0.05858(14) 0.0492(7) Uani d . 1 . . C
H6A -0.0068 0.1614 -0.0856 0.059 Uiso calc R 1 . . H
C7 -0.0071(5) 0.19955(18) 0.01218(12) 0.0386(6) Uani d . 1 . . C
C8 -0.0066(5) 0.11834(19) 0.04343(15) 0.0468(7) Uani d . 1 . . C
H8A -0.0085 0.0675 0.0184 0.056 Uiso calc R 1 . . H
C9 -0.0034(5) 0.11388(18) 0.11094(15) 0.0465(7) Uani d . 1 . . C
H9A -0.0016 0.0601 0.1322 0.056 Uiso calc R 1 . . H
C10 -0.0029(5) 0.19077(17) 0.14733(13) 0.0394(6) Uani d . 1 . . C
H10A 0.0001 0.1870 0.1932 0.047 Uiso calc R 1 . . H
C11 -0.0102(5) 0.27405(17) 0.05233(11) 0.0310(5) Uani d . 1 . . C
C12 -0.0150(4) 0.35877(17) 0.02287(11) 0.0329(5) Uani d . 1 . . C
C13 0.2654(4) 0.38954(18) 0.28493(12) 0.0313(6) Uani d . 1 . . C
C14 0.3759(4) 0.45574(19) 0.24209(13) 0.0287(6) Uani d . 1 . . C
H14A 0.3415 0.5140 0.2584 0.034 Uiso calc R 1 . . H
C15 0.6027(4) 0.44594(18) 0.24681(13) 0.0275(6) Uani d . 1 . . C
H15A 0.6340 0.4316 0.2929 0.033 Uiso calc R 1 . . H
C16 0.7158(4) 0.52992(17) 0.22992(14) 0.0344(6) Uani d . 1 . . C

loop_
_atom_site_aniso_label
_atom_site_aniso_U_11
_atom_site_aniso_U_22
_atom_site_aniso_U_33
_atom_site_aniso_U_12
_atom_site_aniso_U_13
_atom_site_aniso_U_23
Mn 0.0285(2) 0.0348(2) 0.02522(18) 0.0001(2) 0.00010(19) -0.00161(15)
N1 0.0354(13) 0.0411(12) 0.0329(11) -0.0011(11) -0.0014(11) 0.0057(9)
N2 0.0298(11) 0.0365(11) 0.0263(9) 0.0028(12) 0.0004(11) 0.0004(8)
O1 0.0364(12) 0.0505(12) 0.0309(9) -0.0131(9) -0.0058(9) 0.0091(9)
O2 0.0470(11) 0.0656(14) 0.0239(9) -0.0087(11) -0.0034(8) 0.0060(9)
O3 0.0292(9) 0.0483(11) 0.0267(9) -0.0073(9) -0.0028(8) 0.0088(9)
O4 0.0308(10) 0.0271(10) 0.0377(10) -0.0002(8) 0.0050(8) -0.0023(8)
O5 0.0362(11) 0.0324(10) 0.0562(12) -0.0045(8) 0.0125(10) -0.0023(9)
O6 0.0457(13) 0.0321(11) 0.0888(17) 0.0016(11) 0.0031(12) -0.0177(12)
O7 0.0563(14) 0.0483(13) 0.0526(12) 0.0064(13) 0.0094(15) 0.0032(11)
O8 0.100(2) 0.0688(18) 0.0486(15) 0.0245(16) 0.0025(14) 0.0099(14)
O9 0.0667(19) 0.0491(15) 0.092(2) -0.0167(14) -0.0171(17) 0.0233(15)
O10 0.102(3) 0.0667(16) 0.0467(14) -0.0328(16) -0.0071(15) 0.0170(12)
O11 0.084(2) 0.0811(19) 0.0503(15) -0.0186(18) 0.0110(15) -0.0146(14)
O12 0.084(2) 0.0581(16) 0.0650(16) -0.0126(15) 0.0233(14) -0.0120(13)
C1 0.052(2) 0.0484(17) 0.0488(16) -0.0006(17) -0.0007(16) 0.0109(14)
C2 0.050(2) 0.065(2) 0.0538(18) -0.0021(18) -0.0019(17) 0.0293(16)
C3 0.0414(18) 0.087(2) 0.0322(14) -0.005(2) 0.0009(15) 0.0218(15)
C4 0.0264(14) 0.0735(19) 0.0282(12) -0.0033(16) 0.0002(14) 0.0063(13)
C5 0.0344(16) 0.094(2) 0.0247(12) -0.002(2) 0.0026(15) -0.0061(14)
C6 0.0330(15) 0.078(2) 0.0371(14) -0.003(2) 0.0000(16) -0.0260(15)
C7 0.0247(13) 0.0527(15) 0.0384(13) 0.0006(16) 0.0002(15) -0.0121(12)
C8 0.0343(15) 0.0491(16) 0.0571(17) 0.0002(17) 0.0005(16) -0.0204(13)
C9 0.0436(16) 0.0361(14) 0.0598(17) 0.0047(18) 0.0008(17) 0.0007(12)
C10 0.0383(14) 0.0427(14) 0.0374(12) 0.0021(16) 0.0020(15) 0.0036(11)
C11 0.0207(12) 0.0461(14) 0.0261(11) 0.0019(15) 0.0028(13) -0.0038(10)
C12 0.0222(13) 0.0506(15) 0.0260(11) -0.0034(14) 0.0003(13) 0.0018(10)
C13 0.0304(14) 0.0383(14) 0.0253(12) 0.0042(12) 0.0007(11) -0.0008(11)
C14 0.0267(14) 0.0333(15) 0.0260(13) 0.0004(11) -0.0014(11) -0.0037(12)
C15 0.0297(13) 0.0308(14) 0.0220(13) 0.0004(11) -0.0009(11) -0.0031(11)
C16 0.0353(16) 0.0307(14) 0.0371(14) 0.0010(12) -0.0055(12) -0.0052(12)

loop_
_atom_type_symbol
_atom_type_description
_atom_type_scat_dispersion_real
_atom_type_scat_dispersion_imag
_atom_type_scat_source
C C 0.0033 0.0016 'International Tables Vol C Tables 4.2.6.8 and 6.1.1.4'
H H 0.0000 0.0000 'International Tables Vol C Tables 4.2.6.8 and 6.1.1.4'
N N 0.0061 0.0033 'International Tables Vol C Tables 4.2.6.8 and 6.1.1.4'
O O 0.0106 0.0060 'International Tables Vol C Tables 4.2.6.8 and 6.1.1.4'
Mn Mn 0.3368 0.7283 'International Tables Vol C Tables 4.2.6.8 and 6.1.1.4'

loop_
_geom_angle_atom_site_label_1
_geom_angle_atom_site_label_2
_geom_angle_atom_site_label_3
_geom_angle_site_symmetry_1
_geom_angle_site_symmetry_3
_geom_angle
_geom_angle_publ_flag
O5 Mn O1 1_455 . 103.65(8) yes
O5 Mn N1 1_455 . 93.33(8) yes
O1 Mn N1 . . 155.84(9) yes
O5 Mn N2 1_455 . 157.17(9) yes
O1 Mn N2 . . 94.25(8) yes
N1 Mn N2 . . 74.56(8) yes
O5 Mn O3 1_455 . 90.44(8) yes
O1 Mn O3 . . 72.69(7) yes
N1 Mn O3 . . 90.36(8) yes
N2 Mn O3 . . 108.58(8) yes
O5 Mn O4 1_455 1_455 73.36(7) yes
O1 Mn O4 . 1_455 93.42(7) yes
N1 Mn O4 . 1_455 108.02(8) yes
N2 Mn O4 . 1_455 91.76(8) yes
O3 Mn O4 . 1_455 155.82(7) yes
C1 N1 C12 . . 118.4(2) ?
C1 N1 Mn . . 126.6(2) ?
C12 N1 Mn . . 115.00(16) ?
C10 N2 C11 . . 118.1(2) ?
C10 N2 Mn . . 127.40(16) ?
C11 N2 Mn . . 114.52(16) ?
C13 O1 Mn . . 118.56(17) ?
C14 O3 Mn . . 112.86(15) ?
C14 O3 H3B . . 110(3) ?
Mn O3 H3B . . 128(3) ?
C15 O4 Mn . 1_655 113.86(15) ?
C15 O4 H4A . . 106(3) ?
Mn O4 H4A 1_655 . 119(3) ?
C16 O5 Mn . 1_655 121.42(17) ?
H7B O7 H7C . . 113(4) ?
H8B O8 H8C . . 121(5) ?
H9B O9 H9C . . 110(4) ?
H10B O10 H10C . . 109(4) ?
H11B O11 H11C . . 107(6) ?
H12B O12 H12C . . 101(4) ?
N1 C1 C2 . . 122.8(3) ?
N1 C1 H1A . . 118.6 ?
C2 C1 H1A . . 118.6 ?
C3 C2 C1 . . 119.2(3) ?
C3 C2 H2A . . 120.4 ?
C1 C2 H2A . . 120.4 ?
C2 C3 C4 . . 120.1(3) ?
C2 C3 H3A . . 119.9 ?
C4 C3 H3A . . 119.9 ?
C3 C4 C12 . . 117.3(3) ?
C3 C4 C5 . . 124.1(3) ?
C12 C4 C5 . . 118.6(3) ?
C6 C5 C4 . . 121.4(2) ?
C6 C5 H5A . . 119.3 ?
C4 C5 H5A . . 119.3 ?
C5 C6 C7 . . 121.4(3) ?
C5 C6 H6A . . 119.3 ?
C7 C6 H6A . . 119.3 ?
C8 C7 C11 . . 117.7(2) ?
C8 C7 C6 . . 123.6(3) ?
C11 C7 C6 . . 118.7(3) ?
C9 C8 C7 . . 119.8(2) ?
C9 C8 H8A . . 120.1 ?
C7 C8 H8A . . 120.1 ?
C8 C9 C10 . . 119.1(3) ?
C8 C9 H9A . . 120.5 ?
C10 C9 H9A . . 120.5 ?
N2 C10 C9 . . 123.2(2) ?
N2 C10 H10A . . 118.4 ?
C9 C10 H10A . . 118.4 ?
N2 C11 C7 . . 122.2(2) ?
N2 C11 C12 . . 117.8(2) ?
C7 C11 C12 . . 120.0(2) ?
N1 C12 C4 . . 122.1(3) ?
N1 C12 C11 . . 118.0(2) ?
C4 C12 C11 . . 119.9(2) ?
O2 C13 O1 . . 124.6(3) ?
O2 C13 C14 . . 116.9(2) ?
O1 C13 C14 . . 118.4(2) ?
O3 C14 C13 . . 108.4(2) ?
O3 C14 C15 . . 113.1(2) ?
C13 C14 C15 . . 112.4(2) ?
O3 C14 H14A . . 107.6 ?
C13 C14 H14A . . 107.6 ?
C15 C14 H14A . . 107.6 ?
O4 C15 C14 . . 112.9(2) ?
O4 C15 C16 . . 109.0(2) ?
C14 C15 C16 . . 113.3(2) ?
O4 C15 H15A . . 107.1 ?
C14 C15 H15A . . 107.1 ?
C16 C15 H15A . . 107.1 ?
O6 C16 O5 . . 125.1(3) ?
O6 C16 C15 . . 117.4(2) ?
O5 C16 C15 . . 117.4(2) ?

loop_
_geom_bond_atom_site_label_1
_geom_bond_atom_site_label_2
_geom_bond_site_symmetry_2
_geom_bond_distance
_geom_bond_publ_flag
Mn O5 1_455 2.1252(19) yes
Mn O1 . 2.1310(19) yes
Mn N1 . 2.229(2) yes
Mn N2 . 2.235(2) yes
Mn O3 . 2.2404(19) yes
Mn O4 1_455 2.2424(19) yes
N1 C1 . 1.322(4) ?
N1 C12 . 1.354(3) ?
N2 C10 . 1.324(3) ?
N2 C11 . 1.366(3) ?
O1 C13 . 1.262(3) ?
O2 C13 . 1.243(3) ?
O3 C14 . 1.425(3) ?
O3 H3B . 0.844(19) ?
O4 C15 . 1.422(3) ?
O4 Mn 1_655 2.2424(19) ?
O4 H4A . 0.838(19) ?
O5 C16 . 1.258(3) ?
O5 Mn 1_655 2.1252(19) ?
O6 C16 . 1.233(3) ?
O7 H7B . 0.846(19) ?
O7 H7C . 0.841(19) ?
O8 H8B . 0.85(3) ?
O8 H8C . 0.85(5) ?
O9 H9B . 0.832(19) ?
O9 H9C . 0.84(2) ?
O10 H10B . 0.85(2) ?
O10 H10C . 0.838(19) ?
O11 H11B . 0.86(4) ?
O11 H11C . 0.86(3) ?
O12 H12B . 0.88(5) ?
O12 H12C . 0.85(4) ?
C1 C2 . 1.400(4) ?
C1 H1A . 0.9300 ?
C2 C3 . 1.348(5) ?
C2 H2A . 0.9300 ?
C3 C4 . 1.398(5) ?
C3 H3A . 0.9300 ?
C4 C12 . 1.411(3) ?
C4 C5 . 1.436(4) ?
C5 C6 . 1.335(5) ?
C5 H5A . 0.9300 ?
C6 C7 . 1.440(4) ?
C6 H6A . 0.9300 ?
C7 C8 . 1.396(4) ?
C7 C11 . 1.401(4) ?
C8 C9 . 1.366(4) ?
C8 H8A . 0.9300 ?
C9 C10 . 1.390(4) ?
C9 H9A . 0.9300 ?
C10 H10A . 0.9300 ?
C11 C12 . 1.430(4) ?
C13 C14 . 1.526(4) ?
C14 C15 . 1.532(3) ?
C14 H14A . 0.9800 ?
C15 C16 . 1.533(4) ?
C15 H15A . 0.9800 ?

loop_
_geom_hbond_atom_site_label_D
_geom_hbond_atom_site_label_H
_geom_hbond_atom_site_label_A
_geom_hbond_site_symmetry_A
_geom_hbond_distance_DH
_geom_hbond_distance_HA
_geom_hbond_distance_DA
_geom_hbond_angle_DHA
_geom_hbond_publ_flag
O8 H8B O11 4_556 0.85(3) 1.92(6) 2.775(4) 168(6) yes
O9 H9B O6 3_645 0.834(19) 1.88(2) 2.709(3) 173(4) yes
O10 H10B O8 3_655 0.85(2) 2.07(3) 2.820(4) 147(4) yes
O9 H9C O7 1_655 0.85(2) 1.95(2) 2.782(4) 168(5) yes
O10 H10C O12 2_564 0.837(19) 2.03(2) 2.832(4) 160(4) yes
O11 H11C O8 1_455 0.86(3) 1.92(3) 2.775(5) 169(6) yes
O7 H7C O5 3_645 0.840(19) 2.02(2) 2.854(3) 170(5) yes
O11 H11B O7 . 0.86(4) 1.96(5) 2.790(4) 159(4) yes
O7 H7B O1 . 0.845(19) 2.07(2) 2.889(3) 163(4) yes
O12 H12B O11 . 0.88(5) 1.94(5) 2.817(4) 174(5) yes
O8 H8C O2 . 0.86(6) 1.94(6) 2.794(4) 173(6) yes
O12 H12C O2 . 0.85(4) 2.06(2) 2.904(3) 173(4) yes

loop_
_geom_torsion_atom_site_label_1
_geom_torsion_atom_site_label_2
_geom_torsion_atom_site_label_3
_geom_torsion_atom_site_label_4
_geom_torsion_site_symmetry_1
_geom_torsion
_geom_torsion_publ_flag
O5 Mn N1 C1 1_455 19.4(3) yes
O1 Mn N1 C1 . -115.6(3) ?
N2 Mn N1 C1 . 179.8(3) ?
O3 Mn N1 C1 . -71.0(3) ?
O4 Mn N1 C1 1_455 93.0(3) yes
O5 Mn N1 C12 1_455 -162.7(2) ?
O1 Mn N1 C12 . 62.3(3) yes
N2 Mn N1 C12 . -2.3(2) ?
O3 Mn N1 C12 . 106.9(2) yes
O4 Mn N1 C12 1_455 -89.1(2) ?
O5 Mn N2 C10 1_455 -118.4(3) ?
O1 Mn N2 C10 . 23.4(3) ?
N1 Mn N2 C10 . -178.4(3) ?
O3 Mn N2 C10 . 96.6(3) ?
O4 Mn N2 C10 1_455 -70.2(3) ?
O5 Mn N2 C11 1_455 61.1(3) yes
O1 Mn N2 C11 . -157.1(2) ?
N1 Mn N2 C11 . 1.1(2) yes
O3 Mn N2 C11 . -83.9(2) ?
O4 Mn N2 C11 1_455 109.3(2) ?
O5 Mn O1 C13 1_455 -62.7(2) ?
N1 Mn O1 C13 . 70.7(3) ?
N2 Mn O1 C13 . 131.5(2) ?
O3 Mn O1 C13 . 23.39(19) ?
O4 Mn O1 C13 1_455 -136.4(2) ?
O5 Mn O3 C14 1_455 77.46(18) yes
O1 Mn O3 C14 . -26.71(17) ?
N1 Mn O3 C14 . 170.79(18) ?
N2 Mn O3 C14 . -115.40(17) ?
O4 Mn O3 C14 1_455 30.5(3) yes
C12 N1 C1 C2 . -0.4(5) ?
Mn N1 C1 C2 . 177.4(3) ?
N1 C1 C2 C3 . -0.3(6) ?
C1 C2 C3 C4 . 1.0(5) ?
C2 C3 C4 C12 . -0.9(5) ?
C2 C3 C4 C5 . 178.4(3) ?
C3 C4 C5 C6 . -178.1(4) ?
C12 C4 C5 C6 . 1.2(5) ?
C4 C5 C6 C7 . -1.5(5) ?
C5 C6 C7 C8 . 179.8(3) ?
C5 C6 C7 C11 . 0.7(5) ?
C11 C7 C8 C9 . -1.9(5) ?
C6 C7 C8 C9 . 179.0(3) ?
C7 C8 C9 C10 . 0.7(6) ?
C11 N2 C10 C9 . -0.2(5) ?
Mn N2 C10 C9 . 179.2(3) ?
C8 C9 C10 N2 . 0.4(5) ?
C10 N2 C11 C7 . -1.0(5) ?
Mn N2 C11 C7 . 179.4(2) ?
C10 N2 C11 C12 . 179.7(3) ?
Mn N2 C11 C12 . 0.2(4) ?
C8 C7 C11 N2 . 2.1(5) ?
C6 C7 C11 N2 . -178.8(3) ?
C8 C7 C11 C12 . -178.7(3) ?
C6 C7 C11 C12 . 0.5(5) ?
C1 N1 C12 C4 . 0.4(5) ?
Mn N1 C12 C4 . -177.6(2) ?
C1 N1 C12 C11 . -178.7(3) ?
Mn N1 C12 C11 . 3.3(4) ?
C3 C4 C12 N1 . 0.2(5) ?
C5 C4 C12 N1 . -179.1(3) ?
C3 C4 C12 C11 . 179.3(3) ?
C5 C4 C12 C11 . -0.1(5) ?
N2 C11 C12 N1 . -2.4(4) ?
C7 C11 C12 N1 . 178.4(3) ?
N2 C11 C12 C4 . 178.6(3) ?
C7 C11 C12 C4 . -0.7(5) ?
Mn O1 C13 O2 . 161.1(2) ?
Mn O1 C13 C14 . -16.4(3) ?
Mn O3 C14 C13 . 26.4(2) ?
Mn O3 C14 C15 . 151.7(2) ?
O2 C13 C14 O3 . 174.3(2) ?
O1 C13 C14 O3 . -7.9(3) ?
O2 C13 C14 C15 . 48.6(3) ?
O1 C13 C14 C15 . -133.7(3) ?
Mn O4 C15 C14 1_655 151.00(19) ?
Mn O4 C15 C16 1_655 24.2(2) ?
O3 C14 C15 O4 . -43.5(3) ?
C13 C14 C15 O4 . 79.6(3) ?
O3 C14 C15 C16 . 81.1(3) ?
C13 C14 C15 C16 . -155.8(2) ?
Mn O5 C16 O6 1_655 176.6(2) ?
Mn O5 C16 C15 1_655 0.9(3) ?
O4 C15 C16 O6 . 166.8(2) ?
C14 C15 C16 O6 . 40.1(4) ?
O4 C15 C16 O5 . -17.2(3) ?
C14 C15 C16 O5 . -143.8(3) ?
